data_7047696
loop_
_publ_author_name
'Song, Jun-Ling'
'Chen, Wen-Jun'
'Chu, Kai-Bin'
'Zhou, Yu-Hua'

_publ_section_title
;
 A facile synthesis of two new IR optical perovskites based on
 1,4-diazabicyclo[2,2,2]octane with a high laser damage threshold.
;
_journal_issue 41
_journal_name_full 'Dalton transactions (Cambridge, England : 2003)'
_journal_page_first 14497
_journal_page_last 14502
_journal_paper_doi 10.1039/c8dt03047b
_journal_volume 47
_journal_year 2018
_chemical_formula_sum 'C6 H15 Br6 N2 O0.5 Pb'
_chemical_formula_weight 809.85
_space_group_IT_number 186
_space_group_name_Hall 'P 6c -2c'
_space_group_name_H-M_alt 'P 63 m c'
_symmetry_cell_setting hexagonal
_symmetry_space_group_name_Hall 'P 6c -2c'
_symmetry_space_group_name_H-M 'P 63 m c'
_atom_sites_solution_primary direct
_atom_sites_solution_secondary difmap
_audit_creation_method SHELXL-97
_audit_update_record
;
2017-07-19 deposited with the CCDC.
2018-10-03 downloaded from the CCDC.
;
_cell_angle_alpha 90.00
_cell_angle_beta 90.00
_cell_angle_gamma 120.00
_cell_formula_units_Z 2
_cell_length_a 9.7459(7)
_cell_length_b 9.7459(7)
_cell_length_c 14.2773(11)
_cell_measurement_reflns_used 7010
_cell_measurement_temperature 293(2)
_cell_measurement_theta_max 27.4672
_cell_measurement_theta_min 2.8036
_cell_volume 1174.41(15)
_computing_cell_refinement 'Bruker SAINT'
_computing_data_collection 'Bruker APEX2'
_computing_data_reduction 'Bruker SAINT'
_computing_molecular_graphics 'Bruker SHELXTL'
_computing_publication_material 'Bruker SHELXTL'
_computing_structure_refinement 'SHELXL-97 (Sheldrick, 2008)'
_computing_structure_solution 'SHELXS-97 (Sheldrick, 2008)'
_diffrn_ambient_temperature 293(2)
_diffrn_measured_fraction_theta_full 0.991
_diffrn_measured_fraction_theta_max 0.991
_diffrn_measurement_device_type bruker-CCD
_diffrn_measurement_method 'w scans'
_diffrn_radiation_monochromator graphite
_diffrn_radiation_source 'fine-focus sealed tube'
_diffrn_radiation_type MoK\a
_diffrn_radiation_wavelength 0.71073
_diffrn_reflns_av_R_equivalents 0.0627
_diffrn_reflns_av_sigmaI/netI 0.0406
_diffrn_reflns_limit_h_max 10
_diffrn_reflns_limit_h_min -12
_diffrn_reflns_limit_k_max 12
_diffrn_reflns_limit_k_min -12
_diffrn_reflns_limit_l_max 18
_diffrn_reflns_limit_l_min -18
_diffrn_reflns_number 11912
_diffrn_reflns_theta_full 27.49
_diffrn_reflns_theta_max 27.49
_diffrn_reflns_theta_min 2.80
_exptl_absorpt_coefficient_mu 17.376
_exptl_absorpt_correction_T_max 0.7456
_exptl_absorpt_correction_T_min 0.5062
_exptl_absorpt_correction_type multi-scan
_exptl_crystal_colour colorless
_exptl_crystal_density_diffrn 2.290
_exptl_crystal_density_method 'not measured'
_exptl_crystal_description prism
_exptl_crystal_F_000 722
_exptl_crystal_size_max 0.15
_exptl_crystal_size_mid 0.10
_exptl_crystal_size_min 0.08
_refine_diff_density_max 3.148
_refine_diff_density_min -1.807
_refine_diff_density_rms 0.277
_refine_ls_abs_structure_details 'Flack H D (1983), Acta Cryst. A39, 876-881'
_refine_ls_abs_structure_Flack 0.02(5)
_refine_ls_extinction_coef 0.0108(9)
_refine_ls_extinction_expression Fc^*^=kFc[1+0.001xFc^2^\l^3^/sin(2\q)]^-1/4^
_refine_ls_extinction_method SHELXL
_refine_ls_goodness_of_fit_ref 1.139
_refine_ls_matrix_type full
_refine_ls_number_parameters 39
_refine_ls_number_reflns 1050
_refine_ls_number_restraints 7
_refine_ls_restrained_S_all 1.137
_refine_ls_R_factor_all 0.0740
_refine_ls_R_factor_gt 0.0623
_refine_ls_shift/su_max 0.000
_refine_ls_shift/su_mean 0.000
_refine_ls_structure_factor_coef Fsqd
_refine_ls_weighting_details 'calc w=1/[\s^2^(Fo^2^)+(0.0000P)^2^+63.9425P] where P=(Fo^2^+2Fc^2^)/3'
_refine_ls_weighting_scheme calc
_refine_ls_wR_factor_gt 0.1345
_refine_ls_wR_factor_ref 0.1444
_reflns_number_gt 964
_reflns_number_total 1050
_reflns_threshold_expression >2sigma(I)
_cod_data_source_file c8dt03047b2.cif
_cod_data_source_block a
_cod_depositor_comments 'Adding full bibliography for 7047695--7047696.cif.'
_cod_original_sg_symbol_H-M P63mc
_cod_original_formula_sum 'C6 H15 Br6 N2 O0.50 Pb'
_cod_database_code 7047696

loop_
_symmetry_equiv_pos_as_xyz
'x, y, z'
'-y, x-y, z'
'-x+y, -x, z'
'-x, -y, z+1/2'
'y, -x+y, z+1/2'
'x-y, x, z+1/2'
'-y, -x, z'
'-x+y, y, z'
'x, x-y, z'
'y, x, z+1/2'
'x-y, -y, z+1/2'
'-x, -x+y, z+1/2'

loop_
_atom_site_label
_atom_site_type_symbol
_atom_site_fract_x
_atom_site_fract_y
_atom_site_fract_z
_atom_site_U_iso_or_equiv
_atom_site_adp_type
_atom_site_occupancy
_atom_site_symmetry_multiplicity
_atom_site_calc_flag
_atom_site_refinement_flags
Pb1 Pb 0.6667 1.3333 -0.05222(11) 0.0216(4) Uani 1 6 d S
Br1 Br 0.53155(16) 1.0631(3) 0.07984(19) 0.0523(9) Uani 1 2 d S
N1 N 0.6667 1.3333 0.440(3) 0.027(7) Uani 1 6 d S
N2 N 0.6667 1.3333 0.259(3) 0.034(10) Uani 1 6 d S
Br2 Br 0.3505(5) 1.1752(3) -0.1604(3) 0.0721(12) Uani 1 2 d S
C1 C 0.498(3) 1.2488(15) 0.4046(19) 0.036(5) Uani 1 2 d S
C2 C 0.501(3) 1.2505(16) 0.2965(18) 0.051(8) Uani 1 2 d SU
O1W O 0.6667 1.3333 0.627(3) 0.064(15) Uani 1 6 d S

loop_
_atom_site_aniso_label
_atom_site_aniso_U_11
_atom_site_aniso_U_22
_atom_site_aniso_U_33
_atom_site_aniso_U_23
_atom_site_aniso_U_13
_atom_site_aniso_U_12
Pb1 0.0223(5) 0.0223(5) 0.0203(6) 0.000 0.000 0.0111(2)
Br1 0.085(2) 0.0236(14) 0.0273(11) -0.0013(10) -0.0007(5) 0.0118(7)
N1 0.031(9) 0.031(9) 0.017(16) 0.000 0.000 0.016(5)
N2 0.032(14) 0.032(14) 0.04(2) 0.000 0.000 0.016(7)
Br2 0.069(3) 0.0572(16) 0.094(3) -0.0227(11) -0.045(2) 0.0346(13)
C1 0.017(11) 0.041(11) 0.042(13) -0.001(5) -0.002(10) 0.009(6)
C2 0.017(11) 0.084(17) 0.030(12) -0.006(5) -0.012(10) 0.009(6)
O1W 0.09(2) 0.09(2) 0.009(16) 0.000 0.000 0.046(12)

loop_
_atom_type_symbol
_atom_type_description
_atom_type_scat_dispersion_real
_atom_type_scat_dispersion_imag
_atom_type_scat_source
C C 0.0033 0.0016 'International Tables Vol C Tables 4.2.6.8 and 6.1.1.4'
H H 0.0000 0.0000 'International Tables Vol C Tables 4.2.6.8 and 6.1.1.4'
N N 0.0061 0.0033 'International Tables Vol C Tables 4.2.6.8 and 6.1.1.4'
Br Br -0.2901 2.4595 'International Tables Vol C Tables 4.2.6.8 and 6.1.1.4'
Pb Pb -3.3944 10.1111 'International Tables Vol C Tables 4.2.6.8 and 6.1.1.4'
O O 0.0106 0.0060 'International Tables Vol C Tables 4.2.6.8 and 6.1.1.4'

loop_
_geom_angle_atom_site_label_1
_geom_angle_atom_site_label_2
_geom_angle_atom_site_label_3
_geom_angle
_geom_angle_site_symmetry_1
_geom_angle_site_symmetry_3
Br1 Pb1 Br1 83.75(9) 2_775 .
Br1 Pb1 Br1 83.75(9) 2_775 3_575
Br1 Pb1 Br1 83.75(9) . 3_575
Br1 Pb1 Br2 89.18(8) 2_775 2_775
Br1 Pb1 Br2 89.18(8) . 2_775
Br1 Pb1 Br2 170.48(11) 3_575 2_775
Br1 Pb1 Br2 89.18(8) 2_775 3_575
Br1 Pb1 Br2 170.48(11) . 3_575
Br1 Pb1 Br2 89.18(8) 3_575 3_575
Br2 Pb1 Br2 97.10(13) 2_775 3_575
Br1 Pb1 Br2 170.48(11) 2_775 .
Br1 Pb1 Br2 89.18(8) . .
Br1 Pb1 Br2 89.18(8) 3_575 .
Br2 Pb1 Br2 97.10(13) 2_775 .
Br2 Pb1 Br2 97.10(13) 3_575 .
C1 N1 C1 109(2) 2_775 .
C1 N1 C1 109(2) 2_775 3_575
C1 N1 C1 109(2) . 3_575
C2 N2 C2 108(2) 2_775 3_575
C2 N2 C2 108(2) 2_775 .
C2 N2 C2 108(2) 3_575 .
N1 C1 C2 108(3) . .
N2 C2 C1 112(3) . .

loop_
_geom_bond_atom_site_label_1
_geom_bond_atom_site_label_2
_geom_bond_distance
_geom_bond_site_symmetry_2
Pb1 Br1 2.959(3) 2_775
Pb1 Br1 2.959(3) .
Pb1 Br1 2.959(3) 3_575
Pb1 Br2 3.084(4) 2_775
Pb1 Br2 3.084(4) 3_575
Pb1 Br2 3.084(4) .
N1 C1 1.51(3) 2_775
N1 C1 1.51(3) .
N1 C1 1.51(3) 3_575
N2 C2 1.49(3) 2_775
N2 C2 1.49(3) 3_575
N2 C2 1.49(3) .
C1 C2 1.54(3) .
